data_7704845
loop_
_publ_author_name
'Fokwa, Hilary D.'
'Vidlak, Julia F.'
'Weinberg, Sophie C.'
'Duplessis, Isaiah D.'
'Schley, Nathan D.'
'Johnson, Miles W.'

_publ_section_title
;
 Study and modular synthesis of unsymmetrical bis(phosphino)pyrrole
 ligands.
;
_journal_issue 29
_journal_name_full 'Dalton transactions (Cambridge, England : 2003)'
_journal_page_first 9957
_journal_page_last 9960
_journal_paper_doi 10.1039/d0dt02063j
_journal_volume 49
_journal_year 2020
_chemical_formula_moiety 'C22 H27 Cl2 N P2 Pd, 0.5(C H2 Cl2)'
_chemical_formula_sum 'C22.5 H28 Cl3 N P2 Pd'
_chemical_formula_weight 587.15
_space_group_crystal_system monoclinic
_space_group_IT_number 14
_space_group_name_Hall '-P 2ybc'
_space_group_name_H-M_alt 'P 1 21/c 1'
_atom_sites_solution_hydrogens geom
_atom_sites_solution_primary dual
_audit_creation_date 2019-04-30
_audit_creation_method
;
Olex2 1.2
(compiled 2018.05.29 svn.r3508 for OlexSys, GUI svn.r5506)
;
_audit_update_record
;
2020-02-18 deposited with the CCDC.	2020-07-14 downloaded from the CCDC.
;
_cell_angle_alpha 90
_cell_angle_beta 93.0442(5)
_cell_angle_gamma 90
_cell_formula_units_Z 8
_cell_length_a 28.03203(16)
_cell_length_b 9.55406(6)
_cell_length_c 18.39924(10)
_cell_measurement_reflns_used 28170
_cell_measurement_temperature 100.00(10)
_cell_measurement_theta_max 72.2950
_cell_measurement_theta_min 2.7990
_cell_volume 4920.73(5)
_computing_cell_refinement 'CrysAlisPro 1.171.38.46 (Rigaku OD, 2015)'
_computing_data_collection 'CrysAlisPro 1.171.38.46 (Rigaku OD, 2015)'
_computing_data_reduction 'CrysAlisPro 1.171.38.46 (Rigaku OD, 2015)'
_computing_molecular_graphics 'Olex2 (Dolomanov et al., 2009)'
_computing_publication_material 'Olex2 (Dolomanov et al., 2009)'
_computing_structure_refinement 'ShelXL (Sheldrick, 2015)'
_computing_structure_solution 'ShelXT (Sheldrick, 2015)'
_diffrn_ambient_environment N~2~
_diffrn_ambient_temperature 100.00(10)
_diffrn_detector 'CCD plate'
_diffrn_detector_area_resol_mean 16.3012
_diffrn_detector_type EosS2
_diffrn_measured_fraction_theta_full 1.000
_diffrn_measured_fraction_theta_max 0.990
_diffrn_measurement_details
;
List of Runs (angles in degrees, time in seconds):

  # Type    Start    End  Width  t~exp~   \w     \q     \k     \f   Frames
#--------------------------------------------------------------------------
  1  \w   -108.00  -7.00   1.00    1.00    --  -36.45 -19.00  60.00  101
  2  \w   -106.00 -18.00   1.00    1.00    --  -36.45 -38.00-120.00   88
  3  \w    -53.00  31.00   1.00    1.00    --  -36.45  57.00-120.00   84
  4  \w      1.00  75.00   1.00    1.00    --   36.45 -99.00-180.00   74
  5  \w    -31.00  63.00   1.00    1.00    --   36.45 -77.00-120.00   94
  6  \w     40.00 126.00   1.00    1.39    --  108.65 -45.00  90.00   86
  7  \w    100.00 178.00   1.00    1.39    --  108.65 111.00   0.00   78
  8  \w     39.00 115.00   1.00    1.39    --  108.65-111.00 -90.00   76
  9  \w     91.00 177.00   1.00    1.39    --  108.65  45.00  90.00   86
 10  \w    100.00 178.00   1.00    1.39    --  108.65 111.00-120.00   78
 11  \w     91.00 177.00   1.00    1.39    --  108.65  45.00-120.00   86
 12  \w     37.00 147.00   1.00    1.39    --  108.65 -15.00  30.00  110
 13  \w     41.00 135.00   1.00    1.39    --  108.65 -77.00 -90.00   94
 14  \w   -104.00 -10.00   1.00    1.00    --  -36.45 -77.00-150.00   94
 15  \w   -104.00 -10.00   1.00    1.00    --  -36.45 -77.00   0.00   94
 16  \w    -55.00  33.00   1.00    1.00    --  -36.45  38.00  60.00   88
 17  \w     39.00 115.00   1.00    1.39    --  108.65-111.00  90.00   76
 18  \w     82.00 176.00   1.00    1.39    --  108.65  77.00  30.00   94
 19  \w     91.00 176.00   1.00    1.39    --  108.65  61.00 120.00   85
 20  \w     91.00 177.00   1.00    1.39    --  108.65  45.00-150.00   86
 21  \w     70.00 178.00   1.00    1.39    --  108.65  15.00 -30.00  108
 22  \w     87.00 178.00   1.00    1.39    --  108.65  30.00-180.00   91
 23  \w   -104.00 -34.00   1.00    1.00    --  -36.45 -77.00  90.00   70
 24  \w    -90.00  -2.00   1.00    1.00    --  -36.45 125.00  60.00   88
;
_diffrn_measurement_device 'four-circle diffractometer'
_diffrn_measurement_device_type 'SuperNova, Dual, Cu at zero, EosS2'
_diffrn_measurement_method '\w scans'
_diffrn_orient_matrix_type 'CrysAlisPro convention (1999,Acta A55,543-557)'
_diffrn_orient_matrix_UB_11 -0.0131356000
_diffrn_orient_matrix_UB_12 0.0710692000
_diffrn_orient_matrix_UB_13 0.0714036000
_diffrn_orient_matrix_UB_21 0.0420031000
_diffrn_orient_matrix_UB_22 -0.0751722000
_diffrn_orient_matrix_UB_23 0.0409099000
_diffrn_orient_matrix_UB_31 0.0330650000
_diffrn_orient_matrix_UB_32 0.1235579000
_diffrn_orient_matrix_UB_33 -0.0162551000
_diffrn_radiation_monochromator mirror
_diffrn_radiation_probe x-ray
_diffrn_radiation_type CuK\a
_diffrn_radiation_wavelength 1.54184
_diffrn_reflns_av_R_equivalents 0.0357
_diffrn_reflns_av_unetI/netI 0.0235
_diffrn_reflns_Laue_measured_fraction_full 1.000
_diffrn_reflns_Laue_measured_fraction_max 0.990
_diffrn_reflns_limit_h_max 34
_diffrn_reflns_limit_h_min -34
_diffrn_reflns_limit_k_max 11
_diffrn_reflns_limit_k_min -10
_diffrn_reflns_limit_l_max 22
_diffrn_reflns_limit_l_min -22
_diffrn_reflns_number 47966
_diffrn_reflns_point_group_measured_fraction_full 1.000
_diffrn_reflns_point_group_measured_fraction_max 0.990
_diffrn_reflns_theta_full 67.684
_diffrn_reflns_theta_max 72.360
_diffrn_reflns_theta_min 3.157
_diffrn_source 'micro-focus sealed X-ray tube'
_diffrn_source_type 'SuperNova (Cu) X-ray Source'
_exptl_absorpt_coefficient_mu 10.388
_exptl_absorpt_correction_T_max 0.578
_exptl_absorpt_correction_T_min 0.142
_exptl_absorpt_correction_type gaussian
_exptl_absorpt_process_details
;
CrysAlisPro 1.171.38.46 (Rigaku Oxford Diffraction, 2015)
Numerical absorption correction based on gaussian integration over
			a multifaceted crystal model
Empirical absorption correction using spherical harmonics,
 implemented in SCALE3 ABSPACK scaling algorithm.
;
_exptl_crystal_colour yellow
_exptl_crystal_colour_primary yellow
_exptl_crystal_density_diffrn 1.585
_exptl_crystal_description block
_exptl_crystal_F_000 2376
_exptl_crystal_recrystallization_method 'Re-crystallisation from solvent'
_exptl_crystal_size_max 0.319
_exptl_crystal_size_mid 0.132
_exptl_crystal_size_min 0.101
_refine_diff_density_max 2.345
_refine_diff_density_min -1.916
_refine_diff_density_rms 0.103
_refine_ls_extinction_method none
_refine_ls_goodness_of_fit_ref 1.039
_refine_ls_hydrogen_treatment constr
_refine_ls_matrix_type full
_refine_ls_number_parameters 540
_refine_ls_number_reflns 9646
_refine_ls_number_restraints 0
_refine_ls_restrained_S_all 1.039
_refine_ls_R_factor_all 0.0336
_refine_ls_R_factor_gt 0.0327
_refine_ls_shift/su_max 0.001
_refine_ls_shift/su_mean 0.000
_refine_ls_structure_factor_coef Fsqd
_refine_ls_weighting_details 'w=1/[\s^2^(Fo^2^)+(0.0369P)^2^+16.7708P] where P=(Fo^2^+2Fc^2^)/3'
_refine_ls_weighting_scheme calc
_refine_ls_wR_factor_gt 0.0837
_refine_ls_wR_factor_ref 0.0843
_reflns_Friedel_coverage 0.000
_reflns_number_gt 9359
_reflns_number_total 9646
_reflns_threshold_expression 'I > 2\s(I)'
_cod_data_source_file d0dt02063j2.cif
_cod_data_source_block scw-ii-30a
_cod_depositor_comments 'Adding full bibliography for 7704840--7704845.cif.'
_cod_original_cell_volume 4920.72(5)
_cod_original_formula_sum 'C22.50 H28 Cl3 N P2 Pd'
_cod_database_code 7704845
_shelx_shelxl_version_number 2018/1
_chemical_oxdiff_formula C22.5H28Cl3NP2Pd
_shelx_space_group_comment
;
The symmetry employed for this shelxl refinement is uniquely defined
by the following loop, which should always be used as a source of
symmetry information in preference to the above space-group names.
They are only intended as comments.
;
_reflns_odcompleteness_completeness 99.99
_reflns_odcompleteness_iscentric 1
_reflns_odcompleteness_theta 66.49
_olex2_refinement_description
;
1. Fixed Uiso
 At 1.2 times of:
  All C(H) groups, All C(H,H) groups
 At 1.5 times of:
  All C(H,H,H) groups
2.a Ternary CH refined with riding coordinates:
 C5(H5), C8(H8), C5B(H5B), C8B(H8B)
2.b Secondary CH2 refined with riding coordinates:
 C23(H23A,H23B)
2.c Aromatic/amide H refined with riding coordinates:
 C2(H2), C3(H3), C4(H4), C12(H12), C13(H13), C14(H14), C15(H15), C16(H16),
 C18(H18), C19(H19), C20(H20), C21(H21), C22(H22), C2B(H2B), C3B(H3B), C4B(H4B),
  C12B(H12B), C13B(H13B), C14B(H14B), C15B(H15B), C16B(H16B), C18B(H18B),
 C19B(H19B), C20B(H20B), C21B(H21B), C22B(H22B)
2.d Idealised Me refined as rotating group:
 C6(H6A,H6B,H6C), C7(H7A,H7B,H7C), C9(H9A,H9B,H9C), C10(H10A,H10B,H10C),
 C6B(H6BA,H6BB,H6BC), C7B(H7BA,H7BB,H7BC), C9B(H9BA,H9BB,H9BC), C10B(H10D,H10E,
 H10F)
;
_olex2_date_sample_data_collection 2019-04-24
_olex2_exptl_crystal_mounting_method 'mounted in a polyimide loop'
_olex2_submission_special_instructions 'No special instructions were received'
_oxdiff_exptl_absorpt_empirical_details
;
Empirical correction (ABSPACK) includes:
- Absorption correction using spherical harmonics
- Frame scaling
;
_oxdiff_exptl_absorpt_empirical_full_max 1.308
_oxdiff_exptl_absorpt_empirical_full_min 0.850

loop_
_space_group_symop_operation_xyz
'x, y, z'
'-x, y+1/2, -z+1/2'
'-x, -y, -z'
'x, -y-1/2, z-1/2'

loop_
_atom_site_label
_atom_site_type_symbol
_atom_site_fract_x
_atom_site_fract_y
_atom_site_fract_z
_atom_site_U_iso_or_equiv
_atom_site_adp_type
_atom_site_occupancy
_atom_site_site_symmetry_order
_atom_site_calc_flag
_atom_site_refinement_flags_posn
_atom_site_refinement_flags_adp
_atom_site_refinement_flags_occupancy
_atom_site_disorder_assembly
_atom_site_disorder_group
Pd1 Pd 0.11887(2) 0.47254(2) 0.52546(2) 0.01271(6) Uani 1 1 d . . . . .
Cl1 Cl 0.11470(3) 0.48666(9) 0.65260(4) 0.02313(17) Uani 1 1 d . . . . .
Cl2 Cl 0.11939(3) 0.71775(8) 0.51134(4) 0.02112(16) Uani 1 1 d . . . . .
P1 P 0.10999(3) 0.24146(8) 0.53478(4) 0.01235(15) Uani 1 1 d . . . . .
P2 P 0.12710(3) 0.44100(8) 0.40687(4) 0.01300(15) Uani 1 1 d . . . . .
N1 N 0.10772(9) 0.1750(3) 0.44747(13) 0.0139(5) Uani 1 1 d . . . . .
C1 C 0.11070(11) 0.2637(3) 0.38778(16) 0.0139(6) Uani 1 1 d . . . . .
C2 C 0.10202(11) 0.1851(3) 0.32579(17) 0.0167(6) Uani 1 1 d . . . . .
H2 H 0.101584 0.217703 0.278138 0.020 Uiso 1 1 calc R . . . .
C3 C 0.09389(11) 0.0456(3) 0.34773(17) 0.0171(6) Uani 1 1 d . . . . .
H3 H 0.087068 -0.029916 0.317016 0.021 Uiso 1 1 calc R . . . .
C4 C 0.09782(11) 0.0414(3) 0.42185(17) 0.0160(6) Uani 1 1 d . . . . .
H4 H 0.094426 -0.037950 0.450409 0.019 Uiso 1 1 calc R . . . .
C5 C 0.05227(11) 0.2014(3) 0.57191(18) 0.0175(6) Uani 1 1 d . . . . .
H5 H 0.052237 0.245697 0.619938 0.021 Uiso 1 1 calc R . . . .
C6 C 0.01261(12) 0.2721(4) 0.5243(2) 0.0232(7) Uani 1 1 d . . . . .
H6A H 0.011693 0.232247 0.476321 0.035 Uiso 1 1 calc GR . . . .
H6B H 0.018938 0.370630 0.521343 0.035 Uiso 1 1 calc GR . . . .
H6C H -0.017596 0.257641 0.545366 0.035 Uiso 1 1 calc GR . . . .
C7 C 0.04234(13) 0.0453(4) 0.5832(2) 0.0240(7) Uani 1 1 d . . . . .
H7A H 0.039873 -0.001057 0.536870 0.036 Uiso 1 1 calc GR . . . .
H7B H 0.012935 0.034467 0.607076 0.036 Uiso 1 1 calc GR . . . .
H7C H 0.068007 0.004755 0.612756 0.036 Uiso 1 1 calc GR . . . .
C8 C 0.15632(11) 0.1326(3) 0.57981(16) 0.0168(6) Uani 1 1 d . . . . .
H8 H 0.149286 0.035021 0.566830 0.020 Uiso 1 1 calc R . . . .
C9 C 0.15763(13) 0.1435(4) 0.66303(18) 0.0243(7) Uani 1 1 d . . . . .
H9A H 0.164261 0.238443 0.677400 0.036 Uiso 1 1 calc GR . . . .
H9B H 0.182181 0.083265 0.683684 0.036 Uiso 1 1 calc GR . . . .
H9C H 0.127285 0.115695 0.680107 0.036 Uiso 1 1 calc GR . . . .
C10 C 0.20450(12) 0.1691(4) 0.5504(2) 0.0272(8) Uani 1 1 d . . . . .
H10A H 0.202731 0.159598 0.498356 0.041 Uiso 1 1 calc GR . . . .
H10B H 0.228472 0.106911 0.570989 0.041 Uiso 1 1 calc GR . . . .
H10C H 0.212679 0.263836 0.563198 0.041 Uiso 1 1 calc GR . . . .
C11 C 0.09003(11) 0.5406(3) 0.34218(16) 0.0156(6) Uani 1 1 d . . . . .
C12 C 0.10937(13) 0.6309(3) 0.29247(18) 0.0215(7) Uani 1 1 d . . . . .
H12 H 0.142199 0.645387 0.293162 0.026 Uiso 1 1 calc R . . . .
C13 C 0.07909(15) 0.6998(4) 0.24139(19) 0.0271(8) Uani 1 1 d . . . . .
H13 H 0.091822 0.759916 0.207704 0.033 Uiso 1 1 calc R . . . .
C14 C 0.03006(14) 0.6789(4) 0.24076(19) 0.0283(8) Uani 1 1 d . . . . .
H14 H 0.010064 0.725689 0.206914 0.034 Uiso 1 1 calc R . . . .
C15 C 0.01093(13) 0.5892(4) 0.29000(19) 0.0256(8) Uani 1 1 d . . . . .
H15 H -0.021910 0.574856 0.289086 0.031 Uiso 1 1 calc R . . . .
C16 C 0.04075(12) 0.5201(4) 0.34117(18) 0.0202(7) Uani 1 1 d . . . . .
H16 H 0.027788 0.460133 0.374720 0.024 Uiso 1 1 calc R . . . .
C17 C 0.18873(11) 0.4659(3) 0.38453(17) 0.0171(6) Uani 1 1 d . . . . .
C18 C 0.21289(12) 0.3667(3) 0.34502(18) 0.0191(6) Uani 1 1 d . . . . .
H18 H 0.197398 0.285224 0.329283 0.023 Uiso 1 1 calc R . . . .
C19 C 0.26018(12) 0.3894(4) 0.32911(19) 0.0227(7) Uani 1 1 d . . . . .
H19 H 0.276167 0.323307 0.302402 0.027 Uiso 1 1 calc R . . . .
C20 C 0.28362(12) 0.5097(4) 0.3527(2) 0.0254(7) Uani 1 1 d . . . . .
H20 H 0.315356 0.524041 0.342285 0.030 Uiso 1 1 calc R . . . .
C21 C 0.25993(14) 0.6079(4) 0.3916(2) 0.0340(9) Uani 1 1 d . . . . .
H21 H 0.275680 0.688942 0.407365 0.041 Uiso 1 1 calc R . . . .
C22 C 0.21252(13) 0.5870(4) 0.4075(2) 0.0299(8) Uani 1 1 d . . . . .
H22 H 0.196665 0.654326 0.433627 0.036 Uiso 1 1 calc R . . . .
Pd1B Pd 0.39303(2) 0.28903(2) 0.38169(2) 0.01018(6) Uani 1 1 d . . . . .
Cl1B Cl 0.42003(3) 0.51859(8) 0.40351(4) 0.01853(15) Uani 1 1 d . . . . .
Cl2B Cl 0.37979(3) 0.32613(8) 0.25525(4) 0.01769(15) Uani 1 1 d . . . . .
P1B P 0.40607(3) 0.25049(8) 0.50048(4) 0.01020(14) Uani 1 1 d . . . . .
P2B P 0.37148(3) 0.06526(8) 0.36893(4) 0.01065(14) Uani 1 1 d . . . . .
N1B N 0.39372(9) 0.0761(3) 0.51468(13) 0.0124(5) Uani 1 1 d . . . . .
C1B C 0.37975(10) -0.0128(3) 0.45706(16) 0.0123(6) Uani 1 1 d . . . . .
C2B C 0.37054(11) -0.1422(3) 0.48534(17) 0.0162(6) Uani 1 1 d . . . . .
H2B H 0.361038 -0.221469 0.459038 0.019 Uiso 1 1 calc R . . . .
C3B C 0.37816(12) -0.1332(3) 0.56202(17) 0.0172(6) Uani 1 1 d . . . . .
H3B H 0.374304 -0.205388 0.595074 0.021 Uiso 1 1 calc R . . . .
C4B C 0.39218(12) 0.0005(3) 0.57872(16) 0.0164(6) Uani 1 1 d . . . . .
H4B H 0.399459 0.034960 0.625268 0.020 Uiso 1 1 calc R . . . .
C5B C 0.36802(11) 0.3346(3) 0.56538(16) 0.0142(6) Uani 1 1 d . . . . .
H5B H 0.374603 0.288635 0.612453 0.017 Uiso 1 1 calc R . . . .
C6B C 0.31584(13) 0.3075(4) 0.5435(2) 0.0311(9) Uani 1 1 d . . . . .
H6BA H 0.308120 0.349551 0.496983 0.047 Uiso 1 1 calc GR . . . .
H6BB H 0.296101 0.347431 0.579222 0.047 Uiso 1 1 calc GR . . . .
H6BC H 0.310319 0.208482 0.540549 0.047 Uiso 1 1 calc GR . . . .
C7B C 0.37824(13) 0.4901(3) 0.57667(19) 0.0228(7) Uani 1 1 d . . . . .
H7BA H 0.411390 0.502861 0.590978 0.034 Uiso 1 1 calc GR . . . .
H7BB H 0.358917 0.525654 0.614052 0.034 Uiso 1 1 calc GR . . . .
H7BC H 0.370857 0.539624 0.532090 0.034 Uiso 1 1 calc GR . . . .
C8B C 0.46813(11) 0.2802(3) 0.53224(16) 0.0154(6) Uani 1 1 d . . . . .
H8B H 0.472864 0.381791 0.533660 0.018 Uiso 1 1 calc R . . . .
C9B C 0.48088(12) 0.2259(4) 0.60869(17) 0.0220(7) Uani 1 1 d . . . . .
H9BA H 0.511925 0.259732 0.624709 0.033 Uiso 1 1 calc GR . . . .
H9BB H 0.481085 0.125443 0.608228 0.033 Uiso 1 1 calc GR . . . .
H9BC H 0.457648 0.258391 0.641294 0.033 Uiso 1 1 calc GR . . . .
C10B C 0.50190(13) 0.2224(5) 0.47694(19) 0.0289(8) Uani 1 1 d . . . . .
H10D H 0.496482 0.123788 0.470773 0.043 Uiso 1 1 calc GR . . . .
H10E H 0.534379 0.238056 0.494204 0.043 Uiso 1 1 calc GR . . . .
H10F H 0.496033 0.269057 0.431127 0.043 Uiso 1 1 calc GR . . . .
C11B C 0.30940(11) 0.0354(3) 0.34059(17) 0.0147(6) Uani 1 1 d . . . . .
C12B C 0.29539(12) 0.0496(4) 0.26690(18) 0.0206(7) Uani 1 1 d . . . . .
H12B H 0.317856 0.071735 0.233297 0.025 Uiso 1 1 calc R . . . .
C13B C 0.24788(13) 0.0306(4) 0.2440(2) 0.0267(8) Uani 1 1 d . . . . .
H13B H 0.238511 0.041132 0.195102 0.032 Uiso 1 1 calc R . . . .
C14B C 0.21427(13) -0.0041(4) 0.2936(2) 0.0277(8) Uani 1 1 d . . . . .
H14B H 0.182570 -0.018022 0.277769 0.033 Uiso 1 1 calc R . . . .
C15B C 0.22776(12) -0.0180(4) 0.3665(2) 0.0250(7) Uani 1 1 d . . . . .
H15B H 0.205161 -0.041601 0.399627 0.030 Uiso 1 1 calc R . . . .
C16B C 0.27517(12) 0.0032(4) 0.39048(18) 0.0194(6) Uani 1 1 d . . . . .
H16B H 0.284043 -0.004094 0.439755 0.023 Uiso 1 1 calc R . . . .
C17B C 0.40439(11) -0.0397(3) 0.30653(15) 0.0139(6) Uani 1 1 d . . . . .
C18B C 0.38967(12) -0.1773(4) 0.29255(16) 0.0187(6) Uani 1 1 d . . . . .
H18B H 0.362474 -0.211997 0.313126 0.022 Uiso 1 1 calc R . . . .
C19B C 0.41579(13) -0.2625(4) 0.24773(17) 0.0223(7) Uani 1 1 d . . . . .
H19B H 0.406469 -0.354681 0.238945 0.027 Uiso 1 1 calc R . . . .
C20B C 0.45586(13) -0.2087(4) 0.21630(17) 0.0252(8) Uani 1 1 d . . . . .
H20B H 0.473129 -0.265124 0.185974 0.030 Uiso 1 1 calc R . . . .
C21B C 0.47039(12) -0.0723(4) 0.22952(18) 0.0250(7) Uani 1 1 d . . . . .
H21B H 0.497308 -0.037558 0.208186 0.030 Uiso 1 1 calc R . . . .
C22B C 0.44473(11) 0.0130(4) 0.27476(17) 0.0176(6) Uani 1 1 d . . . . .
H22B H 0.454450 0.104679 0.283754 0.021 Uiso 1 1 calc R . . . .
Cl3 Cl 0.24356(6) 0.65795(15) 0.20496(8) 0.0713(5) Uani 1 1 d . . . . .
Cl4 Cl 0.25835(5) 0.8295(2) 0.07669(8) 0.0785(5) Uani 1 1 d . . . . .
C23 C 0.21447(18) 0.7415(4) 0.1306(2) 0.0411(11) Uani 1 1 d . . . . .
H23A H 0.191891 0.809409 0.147682 0.049 Uiso 1 1 calc R . . . .
H23B H 0.196916 0.673264 0.100761 0.049 Uiso 1 1 calc R . . . .

loop_
_atom_site_aniso_label
_atom_site_aniso_U_11
_atom_site_aniso_U_22
_atom_site_aniso_U_33
_atom_site_aniso_U_23
_atom_site_aniso_U_13
_atom_site_aniso_U_12
Pd1 0.01708(11) 0.00840(11) 0.01236(11) -0.00170(8) -0.00176(8) 0.00074(8)
Cl1 0.0372(4) 0.0186(4) 0.0134(3) -0.0041(3) 0.0003(3) 0.0018(3)
Cl2 0.0265(4) 0.0096(3) 0.0267(4) -0.0010(3) -0.0033(3) 0.0024(3)
P1 0.0161(4) 0.0098(4) 0.0109(3) -0.0001(3) -0.0009(3) 0.0002(3)
P2 0.0165(4) 0.0090(3) 0.0134(3) 0.0000(3) -0.0002(3) -0.0012(3)
N1 0.0190(13) 0.0103(12) 0.0124(12) -0.0005(10) -0.0003(10) -0.0014(10)
C1 0.0164(14) 0.0111(14) 0.0141(14) 0.0014(11) 0.0006(11) -0.0010(11)
C2 0.0204(15) 0.0172(16) 0.0124(14) -0.0020(12) 0.0003(11) -0.0033(12)
C3 0.0198(15) 0.0139(16) 0.0177(15) -0.0044(12) 0.0001(12) -0.0026(12)
C4 0.0189(15) 0.0091(15) 0.0200(15) -0.0010(12) 0.0000(12) -0.0015(11)
C5 0.0179(15) 0.0155(16) 0.0193(15) 0.0001(12) 0.0017(12) -0.0010(12)
C6 0.0189(16) 0.0214(17) 0.0290(18) 0.0001(14) -0.0006(13) 0.0023(13)
C7 0.0238(17) 0.0205(18) 0.0278(18) 0.0050(14) 0.0026(14) -0.0043(14)
C8 0.0201(15) 0.0144(15) 0.0156(14) 0.0003(12) -0.0025(12) 0.0031(12)
C9 0.0302(18) 0.0246(19) 0.0173(15) -0.0008(14) -0.0058(13) 0.0064(14)
C10 0.0172(16) 0.034(2) 0.0300(18) 0.0024(16) 0.0014(14) 0.0048(15)
C11 0.0222(16) 0.0106(15) 0.0139(14) -0.0023(11) 0.0004(12) 0.0007(12)
C12 0.0305(18) 0.0135(16) 0.0206(16) 0.0009(13) 0.0018(13) -0.0027(13)
C13 0.047(2) 0.0143(17) 0.0195(16) 0.0051(13) -0.0007(15) 0.0000(15)
C14 0.044(2) 0.0196(18) 0.0207(16) -0.0003(14) -0.0093(15) 0.0107(16)
C15 0.0269(18) 0.028(2) 0.0218(16) -0.0034(14) -0.0045(14) 0.0106(15)
C16 0.0231(17) 0.0202(17) 0.0172(15) 0.0014(13) 0.0000(13) 0.0019(13)
C17 0.0176(15) 0.0127(16) 0.0210(15) 0.0012(12) 0.0003(12) -0.0010(12)
C18 0.0230(16) 0.0125(16) 0.0216(15) 0.0050(12) 0.0002(12) 0.0002(12)
C19 0.0221(16) 0.0174(17) 0.0291(17) 0.0029(14) 0.0052(13) 0.0047(13)
C20 0.0181(16) 0.0229(18) 0.0353(19) 0.0049(15) 0.0024(14) 0.0004(13)
C21 0.0255(19) 0.023(2) 0.054(2) -0.0082(18) 0.0050(17) -0.0081(15)
C22 0.0254(18) 0.0200(19) 0.045(2) -0.0131(16) 0.0071(16) -0.0042(14)
Pd1B 0.01482(11) 0.00792(11) 0.00779(10) 0.00086(7) 0.00043(7) -0.00063(7)
Cl1B 0.0285(4) 0.0103(3) 0.0167(3) 0.0016(3) -0.0001(3) -0.0050(3)
Cl2B 0.0264(4) 0.0177(4) 0.0089(3) 0.0026(3) 0.0001(3) 0.0007(3)
P1B 0.0151(3) 0.0075(3) 0.0080(3) -0.0002(3) 0.0003(3) -0.0008(3)
P2B 0.0143(3) 0.0089(3) 0.0087(3) -0.0008(3) -0.0002(3) 0.0000(3)
N1B 0.0199(12) 0.0077(12) 0.0096(11) 0.0001(9) 0.0006(9) -0.0012(10)
C1B 0.0150(14) 0.0116(14) 0.0102(13) -0.0019(11) -0.0012(10) 0.0013(11)
C2B 0.0225(15) 0.0101(15) 0.0159(14) -0.0026(12) -0.0011(12) -0.0023(12)
C3B 0.0262(16) 0.0112(15) 0.0141(14) 0.0022(12) -0.0001(12) -0.0017(12)
C4B 0.0256(16) 0.0139(15) 0.0096(13) 0.0028(12) -0.0003(12) 0.0005(12)
C5B 0.0204(15) 0.0098(15) 0.0127(13) 0.0005(11) 0.0031(11) 0.0002(11)
C6B 0.0194(17) 0.035(2) 0.040(2) -0.0186(17) 0.0082(15) 0.0000(15)
C7B 0.0346(19) 0.0110(16) 0.0236(16) -0.0047(13) 0.0095(14) -0.0013(14)
C8B 0.0158(14) 0.0164(16) 0.0138(14) 0.0009(12) -0.0013(11) -0.0025(12)
C9B 0.0216(16) 0.0280(19) 0.0157(15) 0.0023(13) -0.0066(12) -0.0042(14)
C10B 0.0198(17) 0.046(2) 0.0209(16) -0.0035(16) 0.0032(13) 0.0047(16)
C11B 0.0176(15) 0.0091(14) 0.0172(14) -0.0038(11) -0.0015(12) 0.0015(11)
C12B 0.0236(16) 0.0202(17) 0.0176(15) -0.0001(13) -0.0038(12) 0.0024(13)
C13B 0.0272(18) 0.0245(19) 0.0271(18) -0.0040(14) -0.0119(14) 0.0045(14)
C14B 0.0195(17) 0.0209(18) 0.042(2) -0.0126(16) -0.0090(15) 0.0032(14)
C15B 0.0167(16) 0.0225(18) 0.0359(19) -0.0058(15) 0.0044(14) -0.0003(13)
C16B 0.0192(16) 0.0177(16) 0.0211(16) -0.0030(13) -0.0010(12) 0.0001(13)
C17B 0.0179(14) 0.0153(15) 0.0083(12) -0.0006(11) -0.0016(11) 0.0040(12)
C18B 0.0279(17) 0.0160(16) 0.0122(14) -0.0014(12) 0.0009(12) 0.0021(13)
C19B 0.0384(19) 0.0149(16) 0.0131(14) -0.0022(12) -0.0030(13) 0.0093(14)
C20B 0.0348(19) 0.029(2) 0.0117(14) -0.0013(13) 0.0026(13) 0.0196(15)
C21B 0.0225(16) 0.036(2) 0.0165(15) 0.0060(15) 0.0039(13) 0.0101(15)
C22B 0.0198(15) 0.0182(16) 0.0149(14) 0.0019(12) 0.0004(12) 0.0021(12)
Cl3 0.0885(10) 0.0459(7) 0.0747(9) 0.0269(7) -0.0414(8) -0.0227(7)
Cl4 0.0599(8) 0.1282(15) 0.0480(7) 0.0151(8) 0.0092(6) -0.0116(9)
C23 0.067(3) 0.023(2) 0.031(2) 0.0010(17) -0.023(2) 0.013(2)

loop_
_atom_type_symbol
_atom_type_description
_atom_type_scat_dispersion_real
_atom_type_scat_dispersion_imag
_atom_type_scat_source
C C 0.0181 0.0091 'International Tables Vol C Tables 4.2.6.8 and 6.1.1.4'
H H 0.0000 0.0000 'International Tables Vol C Tables 4.2.6.8 and 6.1.1.4'
Cl Cl 0.3639 0.7018 'International Tables Vol C Tables 4.2.6.8 and 6.1.1.4'
N N 0.0311 0.0180 'International Tables Vol C Tables 4.2.6.8 and 6.1.1.4'
P P 0.2955 0.4335 'International Tables Vol C Tables 4.2.6.8 and 6.1.1.4'
Pd Pd 0.1215 3.9337 'International Tables Vol C Tables 4.2.6.8 and 6.1.1.4'

loop_
_exptl_crystal_face_index_h
_exptl_crystal_face_index_k
_exptl_crystal_face_index_l
_exptl_crystal_face_perp_dist
-18 -1 1 0.0504
-3 -6 -3 0.1065
-2 6 -5 0.1215
18 1 -1 0.0504
-2 0 -12 0.0660
2 0 12 0.0660

loop_
_geom_angle_atom_site_label_1
_geom_angle_atom_site_label_2
_geom_angle_atom_site_label_3
_geom_angle
_geom_angle_site_symmetry_1
_geom_angle_site_symmetry_3
_geom_angle_publ_flag
Cl1 Pd1 Cl2 93.07(3) . . ?
P1 Pd1 Cl1 88.20(3) . . ?
P1 Pd1 Cl2 173.75(3) . . ?
P2 Pd1 Cl1 174.53(3) . . ?
P2 Pd1 Cl2 91.42(3) . . ?
P2 Pd1 P1 87.66(3) . . ?
N1 P1 Pd1 106.94(9) . . ?
N1 P1 C5 106.32(14) . . ?
N1 P1 C8 101.71(14) . . ?
C5 P1 Pd1 109.92(11) . . ?
C8 P1 Pd1 121.25(11) . . ?
C8 P1 C5 109.44(15) . . ?
C1 P2 Pd1 106.39(10) . . ?
C1 P2 C11 103.69(14) . . ?
C1 P2 C17 108.59(15) . . ?
C11 P2 Pd1 119.20(10) . . ?
C11 P2 C17 107.63(15) . . ?
C17 P2 Pd1 110.73(11) . . ?
C1 N1 P1 120.7(2) . . ?
C4 N1 P1 130.8(2) . . ?
C4 N1 C1 108.2(2) . . ?
N1 C1 P2 116.6(2) . . ?
C2 C1 P2 135.5(2) . . ?
C2 C1 N1 107.8(3) . . ?
C1 C2 H2 126.2 . . ?
C1 C2 C3 107.6(3) . . ?
C3 C2 H2 126.2 . . ?
C2 C3 H3 126.0 . . ?
C4 C3 C2 107.9(3) . . ?
C4 C3 H3 126.0 . . ?
N1 C4 H4 125.7 . . ?
C3 C4 N1 108.5(3) . . ?
C3 C4 H4 125.7 . . ?
P1 C5 H5 106.8 . . ?
C6 C5 P1 108.8(2) . . ?
C6 C5 H5 106.8 . . ?
C7 C5 P1 115.1(2) . . ?
C7 C5 H5 106.8 . . ?
C7 C5 C6 112.0(3) . . ?
C5 C6 H6A 109.5 . . ?
C5 C6 H6B 109.5 . . ?
C5 C6 H6C 109.5 . . ?
H6A C6 H6B 109.5 . . ?
H6A C6 H6C 109.5 . . ?
H6B C6 H6C 109.5 . . ?
C5 C7 H7A 109.5 . . ?
C5 C7 H7B 109.5 . . ?
C5 C7 H7C 109.5 . . ?
H7A C7 H7B 109.5 . . ?
H7A C7 H7C 109.5 . . ?
H7B C7 H7C 109.5 . . ?
P1 C8 H8 107.6 . . ?
C9 C8 P1 113.1(2) . . ?
C9 C8 H8 107.6 . . ?
C10 C8 P1 109.3(2) . . ?
C10 C8 H8 107.6 . . ?
C10 C8 C9 111.4(3) . . ?
C8 C9 H9A 109.5 . . ?
C8 C9 H9B 109.5 . . ?
C8 C9 H9C 109.5 . . ?
H9A C9 H9B 109.5 . . ?
H9A C9 H9C 109.5 . . ?
H9B C9 H9C 109.5 . . ?
C8 C10 H10A 109.5 . . ?
C8 C10 H10B 109.5 . . ?
C8 C10 H10C 109.5 . . ?
H10A C10 H10B 109.5 . . ?
H10A C10 H10C 109.5 . . ?
H10B C10 H10C 109.5 . . ?
C12 C11 P2 122.0(3) . . ?
C12 C11 C16 120.0(3) . . ?
C16 C11 P2 118.0(2) . . ?
C11 C12 H12 120.3 . . ?
C11 C12 C13 119.4(3) . . ?
C13 C12 H12 120.3 . . ?
C12 C13 H13 119.9 . . ?
C14 C13 C12 120.2(3) . . ?
C14 C13 H13 119.9 . . ?
C13 C14 H14 119.9 . . ?
C15 C14 C13 120.3(3) . . ?
C15 C14 H14 119.9 . . ?
C14 C15 H15 120.0 . . ?
C14 C15 C16 120.0(3) . . ?
C16 C15 H15 120.0 . . ?
C11 C16 H16 120.0 . . ?
C15 C16 C11 120.1(3) . . ?
C15 C16 H16 120.0 . . ?
C18 C17 P2 121.6(2) . . ?
C22 C17 P2 119.2(3) . . ?
C22 C17 C18 119.1(3) . . ?
C17 C18 H18 120.0 . . ?
C19 C18 C17 119.9(3) . . ?
C19 C18 H18 120.0 . . ?
C18 C19 H19 119.8 . . ?
C20 C19 C18 120.5(3) . . ?
C20 C19 H19 119.8 . . ?
C19 C20 H20 120.1 . . ?
C21 C20 C19 119.8(3) . . ?
C21 C20 H20 120.1 . . ?
C20 C21 H21 119.8 . . ?
C20 C21 C22 120.4(4) . . ?
C22 C21 H21 119.8 . . ?
C17 C22 C21 120.3(3) . . ?
C17 C22 H22 119.9 . . ?
C21 C22 H22 119.9 . . ?
Cl1B Pd1B Cl2B 93.47(3) . . ?
P1B Pd1B Cl1B 87.25(3) . . ?
P1B Pd1B Cl2B 179.01(3) . . ?
P1B Pd1B P2B 88.52(3) . . ?
P2B Pd1B Cl1B 175.13(3) . . ?
P2B Pd1B Cl2B 90.72(3) . . ?
N1B P1B Pd1B 106.54(9) . . ?
N1B P1B C5B 101.36(13) . . ?
N1B P1B C8B 107.27(14) . . ?
C5B P1B Pd1B 119.80(10) . . ?
C8B P1B Pd1B 113.07(10) . . ?
C8B P1B C5B 107.53(14) . . ?
C1B P2B Pd1B 106.44(10) . . ?
C1B P2B C11B 105.74(14) . . ?
C1B P2B C17B 107.31(14) . . ?
C11B P2B Pd1B 115.57(10) . . ?
C11B P2B C17B 104.11(14) . . ?
C17B P2B Pd1B 116.93(11) . . ?
C1B N1B P1B 121.5(2) . . ?
C4B N1B P1B 130.4(2) . . ?
C4B N1B C1B 108.0(2) . . ?
N1B C1B P2B 116.8(2) . . ?
C2B C1B P2B 134.6(2) . . ?
C2B C1B N1B 108.1(3) . . ?
C1B C2B H2B 126.2 . . ?
C1B C2B C3B 107.5(3) . . ?
C3B C2B H2B 126.2 . . ?
C2B C3B H3B 126.1 . . ?
C4B C3B C2B 107.9(3) . . ?
C4B C3B H3B 126.1 . . ?
N1B C4B H4B 125.7 . . ?
C3B C4B N1B 108.5(3) . . ?
C3B C4B H4B 125.7 . . ?
P1B C5B H5B 106.9 . . ?
C6B C5B P1B 109.8(2) . . ?
C6B C5B H5B 106.9 . . ?
C6B C5B C7B 111.9(3) . . ?
C7B C5B P1B 113.9(2) . . ?
C7B C5B H5B 106.9 . . ?
C5B C6B H6BA 109.5 . . ?
C5B C6B H6BB 109.5 . . ?
C5B C6B H6BC 109.5 . . ?
H6BA C6B H6BB 109.5 . . ?
H6BA C6B H6BC 109.5 . . ?
H6BB C6B H6BC 109.5 . . ?
C5B C7B H7BA 109.5 . . ?
C5B C7B H7BB 109.5 . . ?
C5B C7B H7BC 109.5 . . ?
H7BA C7B H7BB 109.5 . . ?
H7BA C7B H7BC 109.5 . . ?
H7BB C7B H7BC 109.5 . . ?
P1B C8B H8B 106.7 . . ?
C9B C8B P1B 114.5(2) . . ?
C9B C8B H8B 106.7 . . ?
C9B C8B C10B 111.6(3) . . ?
C10B C8B P1B 110.1(2) . . ?
C10B C8B H8B 106.7 . . ?
C8B C9B H9BA 109.5 . . ?
C8B C9B H9BB 109.5 . . ?
C8B C9B H9BC 109.5 . . ?
H9BA C9B H9BB 109.5 . . ?
H9BA C9B H9BC 109.5 . . ?
H9BB C9B H9BC 109.5 . . ?
C8B C10B H10D 109.5 . . ?
C8B C10B H10E 109.5 . . ?
C8B C10B H10F 109.5 . . ?
H10D C10B H10E 109.5 . . ?
H10D C10B H10F 109.5 . . ?
H10E C10B H10F 109.5 . . ?
C12B C11B P2B 118.7(2) . . ?
C16B C11B P2B 121.9(2) . . ?
C16B C11B C12B 119.4(3) . . ?
C11B C12B H12B 120.1 . . ?
C13B C12B C11B 119.8(3) . . ?
C13B C12B H12B 120.1 . . ?
C12B C13B H13B 119.8 . . ?
C14B C13B C12B 120.5(3) . . ?
C14B C13B H13B 119.8 . . ?
C13B C14B H14B 119.9 . . ?
C15B C14B C13B 120.1(3) . . ?
C15B C14B H14B 119.9 . . ?
C14B C15B H15B 119.9 . . ?
C14B C15B C16B 120.1(3) . . ?
C16B C15B H15B 119.9 . . ?
C11B C16B H16B 120.0 . . ?
C15B C16B C11B 120.1(3) . . ?
C15B C16B H16B 120.0 . . ?
C18B C17B P2B 118.8(2) . . ?
C22B C17B P2B 121.1(2) . . ?
C22B C17B C18B 120.0(3) . . ?
C17B C18B H18B 120.0 . . ?
C19B C18B C17B 119.9(3) . . ?
C19B C18B H18B 120.0 . . ?
C18B C19B H19B 120.3 . . ?
C20B C19B C18B 119.5(3) . . ?
C20B C19B H19B 120.3 . . ?
C19B C20B H20B 119.6 . . ?
C21B C20B C19B 120.9(3) . . ?
C21B C20B H20B 119.6 . . ?
C20B C21B H21B 120.0 . . ?
C20B C21B C22B 120.0(3) . . ?
C22B C21B H21B 120.0 . . ?
C17B C22B H22B 120.1 . . ?
C21B C22B C17B 119.7(3) . . ?
C21B C22B H22B 120.1 . . ?
Cl3 C23 Cl4 109.6(3) . . ?
Cl3 C23 H23A 109.7 . . ?
Cl3 C23 H23B 109.7 . . ?
Cl4 C23 H23A 109.7 . . ?
Cl4 C23 H23B 109.7 . . ?
H23A C23 H23B 108.2 . . ?

loop_
_geom_bond_atom_site_label_1
_geom_bond_atom_site_label_2
_geom_bond_distance
_geom_bond_site_symmetry_2
_geom_bond_publ_flag
Pd1 Cl1 2.3522(7) . ?
Pd1 Cl2 2.3573(8) . ?
Pd1 P1 2.2293(8) . ?
Pd1 P2 2.2269(8) . ?
P1 N1 1.725(3) . ?
P1 C5 1.830(3) . ?
P1 C8 1.828(3) . ?
P2 C1 1.785(3) . ?
P2 C11 1.808(3) . ?
P2 C17 1.813(3) . ?
N1 C1 1.393(4) . ?
N1 C4 1.384(4) . ?
C1 C2 1.377(4) . ?
C2 H2 0.9300 . ?
C2 C3 1.414(5) . ?
C3 H3 0.9300 . ?
C3 C4 1.363(4) . ?
C4 H4 0.9300 . ?
C5 H5 0.9800 . ?
C5 C6 1.535(4) . ?
C5 C7 1.533(5) . ?
C6 H6A 0.9600 . ?
C6 H6B 0.9600 . ?
C6 H6C 0.9600 . ?
C7 H7A 0.9600 . ?
C7 H7B 0.9600 . ?
C7 H7C 0.9600 . ?
C8 H8 0.9800 . ?
C8 C9 1.533(4) . ?
C8 C10 1.522(5) . ?
C9 H9A 0.9600 . ?
C9 H9B 0.9600 . ?
C9 H9C 0.9600 . ?
C10 H10A 0.9600 . ?
C10 H10B 0.9600 . ?
C10 H10C 0.9600 . ?
C11 C12 1.388(5) . ?
C11 C16 1.394(5) . ?
C12 H12 0.9300 . ?
C12 C13 1.397(5) . ?
C13 H13 0.9300 . ?
C13 C14 1.388(6) . ?
C14 H14 0.9300 . ?
C14 C15 1.376(6) . ?
C15 H15 0.9300 . ?
C15 C16 1.392(5) . ?
C16 H16 0.9300 . ?
C17 C18 1.392(5) . ?
C17 C22 1.390(5) . ?
C18 H18 0.9300 . ?
C18 C19 1.390(5) . ?
C19 H19 0.9300 . ?
C19 C20 1.382(5) . ?
C20 H20 0.9300 . ?
C20 C21 1.372(5) . ?
C21 H21 0.9300 . ?
C21 C22 1.390(5) . ?
C22 H22 0.9300 . ?
Pd1B Cl1B 2.3478(7) . ?
Pd1B Cl2B 2.3630(7) . ?
Pd1B P1B 2.2273(7) . ?
Pd1B P2B 2.2307(8) . ?
P1B N1B 1.724(3) . ?
P1B C5B 1.829(3) . ?
P1B C8B 1.828(3) . ?
P2B C1B 1.789(3) . ?
P2B C11B 1.813(3) . ?
P2B C17B 1.813(3) . ?
N1B C1B 1.398(4) . ?
N1B C4B 1.384(4) . ?
C1B C2B 1.371(4) . ?
C2B H2B 0.9300 . ?
C2B C3B 1.418(4) . ?
C3B H3B 0.9300 . ?
C3B C4B 1.366(5) . ?
C4B H4B 0.9300 . ?
C5B H5B 0.9800 . ?
C5B C6B 1.518(5) . ?
C5B C7B 1.525(4) . ?
C6B H6BA 0.9600 . ?
C6B H6BB 0.9600 . ?
C6B H6BC 0.9600 . ?
C7B H7BA 0.9600 . ?
C7B H7BB 0.9600 . ?
C7B H7BC 0.9600 . ?
C8B H8B 0.9800 . ?
C8B C9B 1.524(4) . ?
C8B C10B 1.529(4) . ?
C9B H9BA 0.9600 . ?
C9B H9BB 0.9600 . ?
C9B H9BC 0.9600 . ?
C10B H10D 0.9600 . ?
C10B H10E 0.9600 . ?
C10B H10F 0.9600 . ?
C11B C12B 1.398(4) . ?
C11B C16B 1.397(5) . ?
C12B H12B 0.9300 . ?
C12B C13B 1.387(5) . ?
C13B H13B 0.9300 . ?
C13B C14B 1.386(6) . ?
C14B H14B 0.9300 . ?
C14B C15B 1.380(5) . ?
C15B H15B 0.9300 . ?
C15B C16B 1.393(5) . ?
C16B H16B 0.9300 . ?
C17B C18B 1.398(5) . ?
C17B C22B 1.394(4) . ?
C18B H18B 0.9300 . ?
C18B C19B 1.394(5) . ?
C19B H19B 0.9300 . ?
C19B C20B 1.389(5) . ?
C20B H20B 0.9300 . ?
C20B C21B 1.383(6) . ?
C21B H21B 0.9300 . ?
C21B C22B 1.392(5) . ?
C22B H22B 0.9300 . ?
Cl3 C23 1.748(4) . ?
Cl4 C23 1.826(5) . ?
C23 H23A 0.9700 . ?
C23 H23B 0.9700 . ?

loop_
_exptl_oxdiff_crystal_face_indexfrac_h
_exptl_oxdiff_crystal_face_indexfrac_k
_exptl_oxdiff_crystal_face_indexfrac_l
_exptl_oxdiff_crystal_face_x
_exptl_oxdiff_crystal_face_y
_exptl_oxdiff_crystal_face_z
-17.9993 -1.0000 1.0000 0.2368 -0.6399 -0.7350
-2.9997 -6.0000 -3.0000 -0.6012 0.2023 -0.7918
-2.0010 6.0000 -5.0000 0.0957 -0.7396 0.7565
17.9993 1.0000 -1.0000 -0.2368 0.6399 0.7350
-2.0012 0.0000 -12.0000 -0.8306 -0.5750 0.1289
2.0012 -0.0000 12.0000 0.8306 0.5750 -0.1289
